data_4036487
loop_
_publ_author_name
'Ishii, Akihiko'
'Makishima, Yukihiro'
'Nakata, Norio'

_publ_section_title
;
 Red and Near-Infrared Photoluminescence of D-\p-A-Type Compounds Based on
 a 1,4-Diaryl-1-thio-1,3-butadiene Conjugated System in a Dibenzobarrelene
 Skeleton.
;
_journal_issue 22
_journal_name_full 'The Journal of organic chemistry'
_journal_page_first 11598
_journal_page_last 11604
_journal_paper_doi 10.1021/acs.joc.5b02189
_journal_volume 80
_journal_year 2015
_chemical_formula_moiety 'C33 H24 N2 S'
_chemical_formula_sum 'C33 H24 N2 S'
_chemical_formula_weight 480.60
_space_group_IT_number 14
_space_group_name_Hall '-P 2yn'
_space_group_name_H-M_alt 'P 1 21/n 1'
_symmetry_cell_setting monoclinic
_symmetry_Int_Tables_number 14
_symmetry_space_group_name_Hall '-P 2yn'
_symmetry_space_group_name_H-M 'P 1 21/n 1'
_atom_sites_solution_hydrogens geom
_atom_sites_solution_primary direct
_atom_sites_solution_secondary difmap
_audit_creation_method SHELXL-97
_cell_angle_alpha 90.00
_cell_angle_beta 99.955(2)
_cell_angle_gamma 90.00
_cell_formula_units_Z 8
_cell_length_a 8.6150(10)
_cell_length_b 29.296(3)
_cell_length_c 19.944(2)
_cell_measurement_temperature 103(2)
_cell_volume 4957.8(9)
_computing_cell_refinement 'Bruker SAINT'
_computing_data_collection 'Bruker APEX-II'
_computing_data_reduction 'Bruker SAINT'
_computing_molecular_graphics 'Yadokari-XG 2009 (Wakita, Nemoto et al., 2009)'
_computing_publication_material 'Yadokari-XG 2009 (Wakita, Nemoto et al., 2009)'
_computing_structure_refinement 'SHELXL-97 (Sheldrick, 1997)'
_computing_structure_solution 'SHELXS-97 (Sheldrick, 1990)'
_diffrn_ambient_temperature 103(2)
_diffrn_detector_area_resol_mean 8.333
_diffrn_measured_fraction_theta_full 0.995
_diffrn_measured_fraction_theta_max 0.995
_diffrn_measurement_device_type 'Bruker APEX-II CCD'
_diffrn_measurement_method 'phi and omega scans'
_diffrn_radiation_monochromator 'Bruker Helios multilayered confocal mirror'
_diffrn_radiation_source 'Bruker TXS fine-focus rotating anode'
_diffrn_radiation_type MoK\a
_diffrn_radiation_wavelength 0.71073
_diffrn_reflns_av_R_equivalents 0.0950
_diffrn_reflns_av_sigmaI/netI 0.0811
_diffrn_reflns_limit_h_max 9
_diffrn_reflns_limit_h_min -10
_diffrn_reflns_limit_k_max 35
_diffrn_reflns_limit_k_min -36
_diffrn_reflns_limit_l_max 24
_diffrn_reflns_limit_l_min -25
_diffrn_reflns_number 26396
_diffrn_reflns_theta_full 26.50
_diffrn_reflns_theta_max 26.50
_diffrn_reflns_theta_min 1.25
_exptl_absorpt_coefficient_mu 0.156
_exptl_absorpt_correction_T_max 0.9785
_exptl_absorpt_correction_T_min 0.9695
_exptl_absorpt_correction_type numerical
_exptl_absorpt_process_details 'SADABS (Sheldrick, 1997)'
_exptl_crystal_colour orange
_exptl_crystal_density_diffrn 1.288
_exptl_crystal_density_meas ?
_exptl_crystal_density_method 'not measured'
_exptl_crystal_description plate
_exptl_crystal_F_000 2016
_exptl_crystal_size_max 0.20
_exptl_crystal_size_mid 0.15
_exptl_crystal_size_min 0.14
_refine_diff_density_max 0.361
_refine_diff_density_min -0.272
_refine_diff_density_rms 0.053
_refine_ls_extinction_method none
_refine_ls_goodness_of_fit_ref 1.007
_refine_ls_hydrogen_treatment constr
_refine_ls_matrix_type full
_refine_ls_number_parameters 653
_refine_ls_number_reflns 10229
_refine_ls_number_restraints 0
_refine_ls_restrained_S_all 1.007
_refine_ls_R_factor_all 0.0566
_refine_ls_R_factor_gt 0.0413
_refine_ls_shift/su_max 0.001
_refine_ls_shift/su_mean 0.000
_refine_ls_structure_factor_coef Fsqd
_refine_ls_weighting_details 'calc w=1/[\s^2^(Fo^2^)+(0.0452P)^2^+0.0105P] where P=(Fo^2^+2Fc^2^)/3'
_refine_ls_weighting_scheme calc
_refine_ls_wR_factor_gt 0.1019
_refine_ls_wR_factor_ref 0.1081
_reflns_number_gt 7856
_reflns_number_total 10229
_reflns_threshold_expression >2sigma(I)
_cod_data_source_file jo5b02189_si_006.cif
_cod_data_source_block naka086
_cod_depositor_comments
;
The following automatic conversions were performed:

data item '_exptl_crystal_density_meas' value 'not measured' was
changed to '?' -- the value is perceived as not measured.

Automatic conversion script
Id: cif_fix_values 6909 2019-04-08 15:41:33Z antanas 
;
_cod_original_cell_volume 4957.7(10)
_cod_original_sg_symbol_H-M 'P 21/n'
_cod_database_code 4036487

loop_
_symmetry_equiv_pos_as_xyz
'x, y, z'
'-x+1/2, y+1/2, -z+1/2'
'-x, -y, -z'
'x-1/2, -y-1/2, z-1/2'

loop_
_atom_site_label
_atom_site_type_symbol
_atom_site_fract_x
_atom_site_fract_y
_atom_site_fract_z
_atom_site_U_iso_or_equiv
_atom_site_adp_type
_atom_site_occupancy
_atom_site_symmetry_multiplicity
_atom_site_calc_flag
_atom_site_refinement_flags
C1 C 0.4979(2) 0.35210(5) 0.30543(8) 0.0202(3) Uani 1 1 d .
S1 S 0.47521(6) 0.317665(14) 0.22860(2) 0.02503(11) Uani 1 1 d .
C2 C 0.40031(19) 0.27072(5) 0.26916(8) 0.0199(3) Uani 1 1 d .
C3 C 0.39701(19) 0.27774(5) 0.33586(8) 0.0196(3) Uani 1 1 d .
H1 H 0.3611 0.2552 0.3638 0.023 Uiso 1 1 calc R
C4 C 0.45142(19) 0.32153(5) 0.36149(8) 0.0181(3) Uani 1 1 d .
C5 C 0.46601(19) 0.34161(5) 0.42322(8) 0.0189(3) Uani 1 1 d .
C6 C 0.3943(2) 0.39460(5) 0.30175(8) 0.0211(4) Uani 1 1 d .
C7 C 0.3056(2) 0.41377(6) 0.24486(9) 0.0289(4) Uani 1 1 d .
H2 H 0.3008 0.3997 0.2016 0.035 Uiso 1 1 calc R
C8 C 0.2231(2) 0.45376(6) 0.25097(10) 0.0338(4) Uani 1 1 d .
H3 H 0.1619 0.4671 0.2117 0.041 Uiso 1 1 calc R
C9 C 0.2290(2) 0.47430(6) 0.31343(9) 0.0305(4) Uani 1 1 d .
H4 H 0.1718 0.5016 0.3171 0.037 Uiso 1 1 calc R
C10 C 0.3190(2) 0.45493(5) 0.37135(9) 0.0237(4) Uani 1 1 d .
H5 H 0.3218 0.4687 0.4147 0.028 Uiso 1 1 calc R
C11 C 0.40393(19) 0.41553(5) 0.36533(8) 0.0195(3) Uani 1 1 d .
C12 C 0.66499(19) 0.36945(5) 0.33200(8) 0.0200(3) Uani 1 1 d .
C13 C 0.7939(2) 0.36746(5) 0.30011(9) 0.0263(4) Uani 1 1 d .
H6 H 0.7859 0.3538 0.2564 0.032 Uiso 1 1 calc R
C14 C 0.9373(2) 0.38579(6) 0.33273(9) 0.0312(4) Uani 1 1 d .
H7 H 1.0275 0.3845 0.3113 0.037 Uiso 1 1 calc R
C15 C 0.9474(2) 0.40567(6) 0.39597(9) 0.0292(4) Uani 1 1 d .
H8 H 1.0452 0.4178 0.4181 0.035 Uiso 1 1 calc R
C16 C 0.8166(2) 0.40819(5) 0.42781(8) 0.0231(4) Uani 1 1 d .
H9 H 0.8246 0.4221 0.4713 0.028 Uiso 1 1 calc R
C17 C 0.67458(19) 0.39034(5) 0.39566(8) 0.0192(3) Uani 1 1 d .
C18 C 0.35199(19) 0.22965(5) 0.22866(8) 0.0193(3) Uani 1 1 d .
C19 C 0.3871(2) 0.22458(5) 0.16319(8) 0.0252(4) Uani 1 1 d .
H10 H 0.4398 0.2485 0.1441 0.030 Uiso 1 1 calc R
C20 C 0.3465(2) 0.18535(5) 0.12586(8) 0.0249(4) Uani 1 1 d .
H11 H 0.3713 0.1824 0.0815 0.030 Uiso 1 1 calc R
C21 C 0.26949(19) 0.15037(5) 0.15332(8) 0.0193(3) Uani 1 1 d .
C22 C 0.2300(2) 0.15508(5) 0.21797(8) 0.0222(4) Uani 1 1 d .
H12 H 0.1760 0.1312 0.2366 0.027 Uiso 1 1 calc R
C23 C 0.2699(2) 0.19445(5) 0.25453(8) 0.0214(4) Uani 1 1 d .
H13 H 0.2411 0.1978 0.2982 0.026 Uiso 1 1 calc R
C24 C 0.23223(19) 0.10855(5) 0.11571(8) 0.0213(4) Uani 1 1 d .
N1 N 0.20922(18) 0.07488(5) 0.08668(7) 0.0268(3) Uani 1 1 d .
C25 C 0.44785(19) 0.32055(5) 0.48812(8) 0.0180(3) Uani 1 1 d .
C26 C 0.38921(19) 0.34459(5) 0.53881(8) 0.0202(3) Uani 1 1 d .
H14 H 0.3567 0.3754 0.5306 0.024 Uiso 1 1 calc R
C27 C 0.3772(2) 0.32489(5) 0.60056(8) 0.0227(4) Uani 1 1 d .
H15 H 0.3356 0.3422 0.6336 0.027 Uiso 1 1 calc R
C28 C 0.4253(2) 0.27968(5) 0.61525(8) 0.0234(4) Uani 1 1 d .
C29 C 0.4838(2) 0.25520(5) 0.56433(8) 0.0221(4) Uani 1 1 d .
H16 H 0.5161 0.2244 0.5724 0.026 Uiso 1 1 calc R
C30 C 0.49471(19) 0.27529(5) 0.50291(8) 0.0202(3) Uani 1 1 d .
H17 H 0.5352 0.2580 0.4695 0.024 Uiso 1 1 calc R
N2 N 0.4213(2) 0.26045(5) 0.67776(7) 0.0355(4) Uani 1 1 d .
C31 C 0.3485(3) 0.28470(7) 0.72757(9) 0.0436(5) Uani 1 1 d .
H18 H 0.3975 0.3148 0.7359 0.065 Uiso 1 1 calc R
H19 H 0.3632 0.2673 0.7702 0.065 Uiso 1 1 calc R
H20 H 0.2356 0.2884 0.7103 0.065 Uiso 1 1 calc R
C32 C 0.4716(3) 0.21390(6) 0.69169(9) 0.0362(5) Uani 1 1 d .
H21 H 0.3970 0.1931 0.6643 0.054 Uiso 1 1 calc R
H22 H 0.4753 0.2073 0.7401 0.054 Uiso 1 1 calc R
H23 H 0.5767 0.2096 0.6801 0.054 Uiso 1 1 calc R
C33 C 0.51785(19) 0.39162(5) 0.42134(8) 0.0193(3) Uani 1 1 d .
H24 H 0.5258 0.4071 0.4665 0.023 Uiso 1 1 calc R
C34 C 0.87832(19) 0.14095(5) 0.50260(7) 0.0187(3) Uani 1 1 d .
S2 S 1.00716(5) 0.115199(13) 0.57421(2) 0.02154(11) Uani 1 1 d .
C35 C 1.06323(19) 0.07092(5) 0.52297(8) 0.0188(3) Uani 1 1 d .
C36 C 0.99796(18) 0.07435(5) 0.45640(8) 0.0182(3) Uani 1 1 d .
H25 H 1.0190 0.0529 0.4234 0.022 Uiso 1 1 calc R
C37 C 0.89517(19) 0.11246(5) 0.43918(8) 0.0173(3) Uani 1 1 d .
C38 C 0.80634(19) 0.12772(5) 0.38052(8) 0.0180(3) Uani 1 1 d .
C39 C 0.91536(19) 0.19026(5) 0.48620(8) 0.0190(3) Uani 1 1 d .
C40 C 1.03152(19) 0.21846(5) 0.52096(8) 0.0220(4) Uani 1 1 d .
H26 H 1.0994 0.2079 0.5606 0.026 Uiso 1 1 calc R
C41 C 1.0467(2) 0.26241(5) 0.49674(9) 0.0263(4) Uani 1 1 d .
H27 H 1.1267 0.2819 0.5198 0.032 Uiso 1 1 calc R
C42 C 0.9472(2) 0.27826(5) 0.43958(9) 0.0265(4) Uani 1 1 d .
H28 H 0.9570 0.3087 0.4245 0.032 Uiso 1 1 calc R
C43 C 0.8325(2) 0.24961(5) 0.40413(8) 0.0219(4) Uani 1 1 d .
H29 H 0.7639 0.2603 0.3648 0.026 Uiso 1 1 calc R
C44 C 0.81974(18) 0.20556(5) 0.42679(8) 0.0180(3) Uani 1 1 d .
C45 C 0.70250(19) 0.13954(5) 0.50698(8) 0.0188(3) Uani 1 1 d .
C46 C 0.6327(2) 0.12439(5) 0.55999(8) 0.0236(4) Uani 1 1 d .
H30 H 0.6959 0.1139 0.6009 0.028 Uiso 1 1 calc R
C47 C 0.4691(2) 0.12453(5) 0.55342(9) 0.0273(4) Uani 1 1 d .
H31 H 0.4206 0.1140 0.5898 0.033 Uiso 1 1 calc R
C48 C 0.3769(2) 0.14003(5) 0.49394(9) 0.0267(4) Uani 1 1 d .
H32 H 0.2654 0.1404 0.4899 0.032 Uiso 1 1 calc R
C49 C 0.4468(2) 0.15504(5) 0.44019(9) 0.0222(4) Uani 1 1 d .
H33 H 0.3833 0.1653 0.3992 0.027 Uiso 1 1 calc R
C50 C 0.60935(19) 0.15499(5) 0.44647(8) 0.0186(3) Uani 1 1 d .
C51 C 1.17733(19) 0.03699(5) 0.55523(8) 0.0188(3) Uani 1 1 d .
C52 C 1.2162(2) 0.03376(5) 0.62630(8) 0.0233(4) Uani 1 1 d .
H34 H 1.1609 0.0519 0.6539 0.028 Uiso 1 1 calc R
C53 C 1.3340(2) 0.00452(5) 0.65689(8) 0.0247(4) Uani 1 1 d .
H35 H 1.3588 0.0025 0.7051 0.030 Uiso 1 1 calc R
C54 C 1.41552(19) -0.02189(5) 0.61661(9) 0.0228(4) Uani 1 1 d .
C55 C 1.3727(2) -0.02100(5) 0.54594(8) 0.0235(4) Uani 1 1 d .
H36 H 1.4240 -0.0405 0.5186 0.028 Uiso 1 1 calc R
C56 C 1.2552(2) 0.00831(5) 0.51584(8) 0.0229(4) Uani 1 1 d .
H37 H 1.2270 0.0090 0.4676 0.028 Uiso 1 1 calc R
C57 C 1.5504(2) -0.04844(5) 0.64704(9) 0.0256(4) Uani 1 1 d .
N3 N 1.66298(19) -0.06751(5) 0.67018(8) 0.0334(4) Uani 1 1 d .
C58 C 0.79547(19) 0.10804(5) 0.31241(8) 0.0178(3) Uani 1 1 d .
C59 C 0.65500(19) 0.11078(5) 0.26516(8) 0.0206(3) Uani 1 1 d .
H38 H 0.5680 0.1269 0.2771 0.025 Uiso 1 1 calc R
C60 C 0.6397(2) 0.09062(5) 0.20150(8) 0.0214(4) Uani 1 1 d .
H39 H 0.5420 0.0927 0.1711 0.026 Uiso 1 1 calc R
C61 C 0.7652(2) 0.06721(5) 0.18099(8) 0.0212(4) Uani 1 1 d .
C62 C 0.90739(19) 0.06479(5) 0.22809(8) 0.0210(3) Uani 1 1 d .
H40 H 0.9952 0.0492 0.2160 0.025 Uiso 1 1 calc R
C63 C 0.92058(19) 0.08483(5) 0.29149(8) 0.0195(3) Uani 1 1 d .
H41 H 1.0181 0.0828 0.3220 0.023 Uiso 1 1 calc R
N4 N 0.75168(17) 0.04870(5) 0.11640(7) 0.0260(3) Uani 1 1 d .
C64 C 0.5980(2) 0.04675(7) 0.07368(9) 0.0362(5) Uani 1 1 d .
H42 H 0.5267 0.0286 0.0963 0.054 Uiso 1 1 calc R
H43 H 0.6073 0.0326 0.0300 0.054 Uiso 1 1 calc R
H44 H 0.5560 0.0777 0.0658 0.054 Uiso 1 1 calc R
C65 C 0.8684(2) 0.01653(6) 0.10308(9) 0.0293(4) Uani 1 1 d .
H45 H 0.9719 0.0314 0.1097 0.044 Uiso 1 1 calc R
H46 H 0.8415 0.0056 0.0561 0.044 Uiso 1 1 calc R
H47 H 0.8716 -0.0094 0.1344 0.044 Uiso 1 1 calc R
C66 C 0.70526(19) 0.16920(5) 0.39288(8) 0.0182(3) Uani 1 1 d .
H48 H 0.6379 0.1804 0.3502 0.022 Uiso 1 1 calc R

loop_
_atom_site_aniso_label
_atom_site_aniso_U_11
_atom_site_aniso_U_22
_atom_site_aniso_U_33
_atom_site_aniso_U_23
_atom_site_aniso_U_13
_atom_site_aniso_U_12
C1 0.0255(9) 0.0201(8) 0.0166(8) -0.0012(6) 0.0085(7) -0.0031(7)
S1 0.0393(3) 0.0213(2) 0.0172(2) -0.00140(16) 0.01239(18) -0.00681(18)
C2 0.0231(9) 0.0197(8) 0.0178(8) 0.0013(6) 0.0065(7) -0.0009(6)
C3 0.0216(9) 0.0195(8) 0.0190(8) 0.0024(6) 0.0074(7) -0.0001(6)
C4 0.0195(8) 0.0188(8) 0.0176(8) 0.0025(6) 0.0073(7) -0.0003(6)
C5 0.0188(8) 0.0190(8) 0.0202(8) -0.0004(6) 0.0074(7) 0.0000(6)
C6 0.0229(9) 0.0199(8) 0.0216(8) 0.0014(6) 0.0068(7) -0.0047(7)
C7 0.0331(10) 0.0292(9) 0.0236(9) 0.0013(7) 0.0029(8) -0.0015(8)
C8 0.0341(11) 0.0314(10) 0.0335(10) 0.0084(8) -0.0011(9) 0.0020(8)
C9 0.0245(10) 0.0244(9) 0.0430(11) 0.0034(8) 0.0073(8) 0.0016(7)
C10 0.0213(9) 0.0217(8) 0.0301(9) -0.0014(7) 0.0100(7) -0.0036(7)
C11 0.0193(8) 0.0186(8) 0.0223(8) 0.0004(6) 0.0082(7) -0.0046(6)
C12 0.0233(9) 0.0169(7) 0.0213(8) 0.0026(6) 0.0086(7) 0.0005(6)
C13 0.0339(10) 0.0230(8) 0.0261(9) -0.0012(7) 0.0170(8) -0.0002(7)
C14 0.0271(10) 0.0296(9) 0.0423(11) -0.0001(8) 0.0212(9) -0.0008(8)
C15 0.0232(9) 0.0287(9) 0.0371(10) -0.0004(8) 0.0092(8) -0.0034(7)
C16 0.0235(9) 0.0221(8) 0.0248(9) 0.0009(7) 0.0070(7) -0.0010(7)
C17 0.0222(9) 0.0150(7) 0.0222(8) 0.0033(6) 0.0092(7) 0.0006(6)
C18 0.0205(9) 0.0202(8) 0.0180(8) 0.0017(6) 0.0053(7) 0.0018(6)
C19 0.0326(10) 0.0226(8) 0.0226(9) 0.0004(7) 0.0113(8) -0.0055(7)
C20 0.0321(10) 0.0254(8) 0.0196(8) -0.0014(7) 0.0113(7) -0.0015(7)
C21 0.0177(8) 0.0204(8) 0.0198(8) -0.0014(6) 0.0030(7) 0.0029(6)
C22 0.0218(9) 0.0229(8) 0.0223(8) 0.0031(7) 0.0053(7) -0.0024(7)
C23 0.0243(9) 0.0245(8) 0.0169(8) 0.0010(6) 0.0073(7) -0.0001(7)
C24 0.0186(8) 0.0243(9) 0.0217(8) 0.0030(7) 0.0052(7) 0.0013(7)
N1 0.0306(9) 0.0240(7) 0.0271(8) -0.0014(6) 0.0087(7) -0.0018(6)
C25 0.0183(8) 0.0210(8) 0.0160(8) -0.0016(6) 0.0066(6) -0.0041(6)
C26 0.0195(8) 0.0201(8) 0.0221(8) -0.0028(6) 0.0072(7) -0.0039(6)
C27 0.0231(9) 0.0286(9) 0.0192(8) -0.0077(7) 0.0114(7) -0.0066(7)
C28 0.0268(9) 0.0283(9) 0.0168(8) -0.0010(7) 0.0083(7) -0.0101(7)
C29 0.0277(9) 0.0195(8) 0.0207(8) 0.0013(6) 0.0088(7) -0.0034(7)
C30 0.0217(9) 0.0227(8) 0.0182(8) -0.0032(6) 0.0086(7) -0.0028(7)
N2 0.0602(12) 0.0318(8) 0.0194(7) 0.0010(6) 0.0205(8) -0.0063(8)
C31 0.0574(14) 0.0557(13) 0.0245(10) 0.0002(9) 0.0258(10) -0.0033(11)
C32 0.0535(13) 0.0357(10) 0.0213(9) 0.0059(8) 0.0115(9) -0.0133(9)
C33 0.0231(9) 0.0184(8) 0.0180(8) -0.0009(6) 0.0079(7) -0.0014(6)
C34 0.0224(9) 0.0202(8) 0.0142(7) 0.0008(6) 0.0055(7) 0.0015(6)
S2 0.0242(2) 0.0238(2) 0.0173(2) -0.00051(16) 0.00541(17) 0.00397(17)
C35 0.0181(8) 0.0188(8) 0.0215(8) -0.0010(6) 0.0090(7) -0.0029(6)
C36 0.0174(8) 0.0185(8) 0.0205(8) -0.0015(6) 0.0083(7) -0.0021(6)
C37 0.0180(8) 0.0182(7) 0.0179(8) -0.0022(6) 0.0092(6) -0.0038(6)
C38 0.0171(8) 0.0178(8) 0.0213(8) -0.0008(6) 0.0090(7) -0.0022(6)
C39 0.0194(8) 0.0192(8) 0.0213(8) -0.0024(6) 0.0120(7) 0.0003(6)
C40 0.0184(8) 0.0266(8) 0.0227(8) -0.0043(7) 0.0081(7) 0.0011(7)
C41 0.0237(9) 0.0251(9) 0.0322(9) -0.0079(7) 0.0106(8) -0.0057(7)
C42 0.0316(10) 0.0192(8) 0.0326(9) -0.0020(7) 0.0162(8) -0.0034(7)
C43 0.0246(9) 0.0228(8) 0.0215(8) 0.0004(7) 0.0128(7) 0.0024(7)
C44 0.0174(8) 0.0191(8) 0.0204(8) -0.0029(6) 0.0112(7) 0.0006(6)
C45 0.0212(9) 0.0169(7) 0.0195(8) -0.0021(6) 0.0071(7) -0.0011(6)
C46 0.0282(10) 0.0238(8) 0.0209(8) -0.0007(7) 0.0103(7) -0.0030(7)
C47 0.0294(10) 0.0272(9) 0.0307(9) -0.0029(7) 0.0200(8) -0.0070(7)
C48 0.0215(9) 0.0263(9) 0.0352(10) -0.0057(8) 0.0132(8) -0.0054(7)
C49 0.0211(9) 0.0204(8) 0.0258(9) -0.0033(7) 0.0063(7) -0.0010(7)
C50 0.0198(8) 0.0168(7) 0.0210(8) -0.0026(6) 0.0083(7) -0.0021(6)
C51 0.0179(8) 0.0178(7) 0.0221(8) 0.0015(6) 0.0071(7) -0.0042(6)
C52 0.0230(9) 0.0244(8) 0.0238(8) 0.0004(7) 0.0078(7) 0.0013(7)
C53 0.0269(10) 0.0255(8) 0.0222(8) 0.0048(7) 0.0051(7) 0.0004(7)
C54 0.0190(9) 0.0183(8) 0.0315(9) 0.0026(7) 0.0057(7) -0.0012(7)
C55 0.0214(9) 0.0202(8) 0.0309(9) -0.0012(7) 0.0102(7) -0.0014(7)
C56 0.0248(9) 0.0225(8) 0.0222(8) -0.0005(7) 0.0059(7) -0.0011(7)
C57 0.0264(10) 0.0201(8) 0.0313(10) 0.0014(7) 0.0077(8) -0.0021(7)
N3 0.0283(9) 0.0284(8) 0.0433(9) 0.0034(7) 0.0057(8) 0.0035(7)
C58 0.0200(8) 0.0158(7) 0.0190(8) 0.0012(6) 0.0073(7) -0.0016(6)
C59 0.0178(8) 0.0212(8) 0.0243(8) -0.0007(7) 0.0075(7) 0.0020(6)
C60 0.0179(8) 0.0252(8) 0.0209(8) -0.0010(7) 0.0028(7) 0.0016(7)
C61 0.0249(9) 0.0192(8) 0.0208(8) 0.0008(6) 0.0079(7) 0.0002(7)
C62 0.0196(8) 0.0218(8) 0.0237(8) 0.0003(7) 0.0096(7) 0.0030(7)
C63 0.0169(8) 0.0224(8) 0.0201(8) 0.0023(6) 0.0054(7) -0.0010(6)
N4 0.0259(8) 0.0310(8) 0.0219(7) -0.0065(6) 0.0060(6) 0.0049(6)
C64 0.0313(11) 0.0504(12) 0.0262(10) -0.0137(9) 0.0026(8) 0.0030(9)
C65 0.0285(10) 0.0287(9) 0.0330(10) -0.0094(8) 0.0116(8) 0.0002(7)
C66 0.0197(8) 0.0186(8) 0.0175(8) 0.0007(6) 0.0065(7) 0.0011(6)

loop_
_atom_type_symbol
_atom_type_description
_atom_type_scat_dispersion_real
_atom_type_scat_dispersion_imag
_atom_type_scat_source
C C 0.0033 0.0016 'International Tables Vol C Tables 4.2.6.8 and 6.1.1.4'
H H 0.0000 0.0000 'International Tables Vol C Tables 4.2.6.8 and 6.1.1.4'
N N 0.0061 0.0033 'International Tables Vol C Tables 4.2.6.8 and 6.1.1.4'
S S 0.1246 0.1234 'International Tables Vol C Tables 4.2.6.8 and 6.1.1.4'

loop_
_geom_angle_atom_site_label_1
_geom_angle_atom_site_label_2
_geom_angle_atom_site_label_3
_geom_angle
C6 C1 C12 104.63(12)
C6 C1 C4 106.64(13)
C12 C1 C4 106.79(12)
C6 C1 S1 115.82(11)
C12 C1 S1 115.70(12)
C4 C1 S1 106.63(10)
C2 S1 C1 92.32(7)
C3 C2 C18 127.87(15)
C3 C2 S1 113.73(12)
C18 C2 S1 118.39(11)
C2 C3 C4 115.28(15)
C5 C4 C3 133.61(15)
C5 C4 C1 114.46(13)
C3 C4 C1 111.90(13)
C4 C5 C25 127.88(14)
C4 C5 C33 112.04(13)
C25 C5 C33 119.95(13)
C7 C6 C11 120.47(15)
C7 C6 C1 127.63(15)
C11 C6 C1 111.81(13)
C6 C7 C8 119.56(16)
C9 C8 C7 120.64(16)
C8 C9 C10 119.98(16)
C11 C10 C9 119.60(16)
C10 C11 C6 119.70(15)
C10 C11 C33 127.11(14)
C6 C11 C33 113.14(14)
C13 C12 C17 120.88(15)
C13 C12 C1 127.77(15)
C17 C12 C1 111.32(14)
C12 C13 C14 119.19(16)
C15 C14 C13 119.89(17)
C14 C15 C16 120.91(17)
C17 C16 C15 119.41(16)
C16 C17 C12 119.69(16)
C16 C17 C33 126.79(14)
C12 C17 C33 113.50(14)
C19 C18 C23 118.11(14)
C19 C18 C2 120.93(15)
C23 C18 C2 120.96(14)
C20 C19 C18 121.06(15)
C19 C20 C21 119.81(15)
C20 C21 C22 120.14(14)
C20 C21 C24 120.11(15)
C22 C21 C24 119.74(15)
C23 C22 C21 119.60(15)
C22 C23 C18 121.22(15)
N1 C24 C21 177.11(18)
C26 C25 C30 116.85(14)
C26 C25 C5 122.28(14)
C30 C25 C5 120.84(14)
C27 C26 C25 121.84(15)
C26 C27 C28 121.05(15)
N2 C28 C27 121.56(15)
N2 C28 C29 120.99(15)
C27 C28 C29 117.41(15)
C30 C29 C28 120.87(15)
C29 C30 C25 121.98(15)
C28 N2 C32 120.55(15)
C28 N2 C31 120.18(15)
C32 N2 C31 118.83(15)
C11 C33 C17 105.10(12)
C11 C33 C5 107.67(12)
C17 C33 C5 105.26(12)
C39 C34 C45 106.42(12)
C39 C34 C37 106.46(12)
C45 C34 C37 105.44(12)
C39 C34 S2 116.09(11)
C45 C34 S2 114.84(11)
C37 C34 S2 106.79(10)
C35 S2 C34 92.36(7)
C36 C35 C51 127.91(15)
C36 C35 S2 113.80(12)
C51 C35 S2 118.21(11)
C35 C36 C37 115.39(14)
C38 C37 C36 134.22(14)
C38 C37 C34 114.16(13)
C36 C37 C34 111.57(13)
C37 C38 C58 127.30(14)
C37 C38 C66 111.83(13)
C58 C38 C66 120.82(13)
C40 C39 C44 120.14(15)
C40 C39 C34 128.00(14)
C44 C39 C34 111.80(13)
C39 C40 C41 118.77(15)
C42 C41 C40 121.04(15)
C41 C42 C43 120.04(15)
C44 C43 C42 119.20(15)
C43 C44 C39 120.70(14)
C43 C44 C66 126.15(14)
C39 C44 C66 113.15(13)
C46 C45 C50 120.24(16)
C46 C45 C34 128.26(14)
C50 C45 C34 111.47(14)
C45 C46 C47 119.72(16)
C48 C47 C46 120.20(17)
C47 C48 C49 120.24(16)
C50 C49 C48 119.79(15)
C49 C50 C45 119.81(15)
C49 C50 C66 126.97(14)
C45 C50 C66 113.20(14)
C56 C51 C52 118.27(14)
C56 C51 C35 120.74(14)
C52 C51 C35 120.94(15)
C53 C52 C51 121.01(16)
C52 C53 C54 119.62(15)
C53 C54 C55 120.12(15)
C53 C54 C57 120.52(15)
C55 C54 C57 119.27(16)
C56 C55 C54 119.79(16)
C55 C56 C51 121.02(15)
N3 C57 C54 175.95(19)
C63 C58 C59 116.60(14)
C63 C58 C38 122.67(14)
C59 C58 C38 120.71(14)
C60 C59 C58 121.72(15)
C59 C60 C61 121.39(15)
N4 C61 C60 121.29(15)
N4 C61 C62 121.56(15)
C60 C61 C62 117.11(14)
C63 C62 C61 120.85(15)
C62 C63 C58 122.31(15)
C61 N4 C65 118.72(14)
C61 N4 C64 119.01(15)
C65 N4 C64 117.65(13)
C50 C66 C44 105.54(12)
C50 C66 C38 106.75(12)
C44 C66 C38 106.35(13)

loop_
_geom_bond_atom_site_label_1
_geom_bond_atom_site_label_2
_geom_bond_distance
C1 C6 1.526(2)
C1 C12 1.532(2)
C1 C4 1.538(2)
C1 S1 1.8167(16)
S1 C2 1.7728(16)
C2 C3 1.351(2)
C2 C18 1.469(2)
C3 C4 1.430(2)
C4 C5 1.351(2)
C5 C25 1.466(2)
C5 C33 1.534(2)
C6 C7 1.374(2)
C6 C11 1.398(2)
C7 C8 1.386(2)
C8 C9 1.376(3)
C9 C10 1.396(2)
C10 C11 1.383(2)
C11 C33 1.524(2)
C12 C13 1.373(2)
C12 C17 1.399(2)
C13 C14 1.400(3)
C14 C15 1.378(2)
C15 C16 1.388(2)
C16 C17 1.382(2)
C17 C33 1.525(2)
C18 C19 1.398(2)
C18 C23 1.398(2)
C19 C20 1.381(2)
C20 C21 1.384(2)
C21 C22 1.396(2)
C21 C24 1.444(2)
C22 C23 1.376(2)
C24 N1 1.1433(19)
C25 C26 1.396(2)
C25 C30 1.403(2)
C26 C27 1.380(2)
C27 C28 1.404(2)
C28 N2 1.374(2)
C28 C29 1.406(2)
C29 C30 1.377(2)
N2 C32 1.443(2)
N2 C31 1.449(2)
C34 C39 1.527(2)
C34 C45 1.533(2)
C34 C37 1.543(2)
C34 S2 1.8145(15)
S2 C35 1.7695(16)
C35 C36 1.353(2)
C35 C51 1.466(2)
C36 C37 1.430(2)
C37 C38 1.358(2)
C38 C58 1.464(2)
C38 C66 1.540(2)
C39 C40 1.387(2)
C39 C44 1.395(2)
C40 C41 1.389(2)
C41 C42 1.383(2)
C42 C43 1.392(2)
C43 C44 1.378(2)
C44 C66 1.528(2)
C45 C46 1.377(2)
C45 C50 1.404(2)
C46 C47 1.393(2)
C47 C48 1.385(2)
C48 C49 1.389(2)
C49 C50 1.384(2)
C50 C66 1.518(2)
C51 C56 1.399(2)
C51 C52 1.402(2)
C52 C53 1.386(2)
C53 C54 1.390(2)
C54 C55 1.394(2)
C54 C57 1.442(2)
C55 C56 1.382(2)
C57 N3 1.145(2)
C58 C63 1.398(2)
C58 C59 1.402(2)
C59 C60 1.386(2)
C60 C61 1.399(2)
C61 N4 1.384(2)
C61 C62 1.411(2)
C62 C63 1.381(2)
N4 C65 1.436(2)
N4 C64 1.446(2)

loop_
_geom_torsion_atom_site_label_1
_geom_torsion_atom_site_label_2
_geom_torsion_atom_site_label_3
_geom_torsion_atom_site_label_4
_geom_torsion
C6 C1 S1 C2 -115.08(13)
C12 C1 S1 C2 121.95(12)
C4 C1 S1 C2 3.37(12)
C1 S1 C2 C3 -2.68(14)
C1 S1 C2 C18 178.03(13)
C18 C2 C3 C4 -179.83(15)
S1 C2 C3 C4 0.97(19)
C2 C3 C4 C5 179.65(18)
C2 C3 C4 C1 1.8(2)
C6 C1 C4 C5 -57.51(17)
C12 C1 C4 C5 53.92(18)
S1 C1 C4 C5 178.18(12)
C6 C1 C4 C3 120.80(14)
C12 C1 C4 C3 -127.77(14)
S1 C1 C4 C3 -3.51(16)
C3 C4 C5 C25 9.3(3)
C1 C4 C5 C25 -172.90(15)
C3 C4 C5 C33 -174.76(17)
C1 C4 C5 C33 3.08(19)
C12 C1 C6 C7 117.27(18)
C4 C1 C6 C7 -129.80(18)
S1 C1 C6 C7 -11.4(2)
C12 C1 C6 C11 -59.36(17)
C4 C1 C6 C11 53.58(17)
S1 C1 C6 C11 172.03(11)
C11 C6 C7 C8 -1.1(3)
C1 C6 C7 C8 -177.43(17)
C6 C7 C8 C9 -0.2(3)
C7 C8 C9 C10 0.2(3)
C8 C9 C10 C11 1.1(3)
C9 C10 C11 C6 -2.3(2)
C9 C10 C11 C33 174.94(16)
C7 C6 C11 C10 2.3(2)
C1 C6 C11 C10 179.23(14)
C7 C6 C11 C33 -175.29(15)
C1 C6 C11 C33 1.60(19)
C6 C1 C12 C13 -119.00(17)
C4 C1 C12 C13 128.18(17)
S1 C1 C12 C13 9.7(2)
C6 C1 C12 C17 59.12(16)
C4 C1 C12 C17 -53.70(16)
S1 C1 C12 C17 -172.19(10)
C17 C12 C13 C14 1.4(2)
C1 C12 C13 C14 179.32(15)
C12 C13 C14 C15 -0.2(3)
C13 C14 C15 C16 -0.6(3)
C14 C15 C16 C17 0.2(3)
C15 C16 C17 C12 0.9(2)
C15 C16 C17 C33 -177.43(15)
C13 C12 C17 C16 -1.7(2)
C1 C12 C17 C16 -179.96(14)
C13 C12 C17 C33 176.83(14)
C1 C12 C17 C33 -1.44(18)
C3 C2 C18 C19 -169.01(17)
S1 C2 C18 C19 10.2(2)
C3 C2 C18 C23 10.8(3)
S1 C2 C18 C23 -170.00(12)
C23 C18 C19 C20 -2.0(3)
C2 C18 C19 C20 177.82(16)
C18 C19 C20 C21 0.1(3)
C19 C20 C21 C22 1.3(3)
C19 C20 C21 C24 -177.54(16)
C20 C21 C22 C23 -0.8(2)
C24 C21 C22 C23 178.07(15)
C21 C22 C23 C18 -1.2(2)
C19 C18 C23 C22 2.6(2)
C2 C18 C23 C22 -177.28(15)
C20 C21 C24 N1 77(4)
C22 C21 C24 N1 -102(4)
C4 C5 C25 C26 -147.60(17)
C33 C5 C25 C26 36.7(2)
C4 C5 C25 C30 34.7(3)
C33 C5 C25 C30 -140.95(15)
C30 C25 C26 C27 -0.2(2)
C5 C25 C26 C27 -177.94(15)
C25 C26 C27 C28 0.7(2)
C26 C27 C28 N2 176.67(16)
C26 C27 C28 C29 -1.0(2)
N2 C28 C29 C30 -176.85(16)
C27 C28 C29 C30 0.8(2)
C28 C29 C30 C25 -0.3(2)
C26 C25 C30 C29 0.0(2)
C5 C25 C30 C29 177.81(15)
C27 C28 N2 C32 -179.95(17)
C29 C28 N2 C32 -2.4(3)
C27 C28 N2 C31 7.7(3)
C29 C28 N2 C31 -174.76(17)
C10 C11 C33 C17 -121.74(17)
C6 C11 C33 C17 55.67(17)
C10 C11 C33 C5 126.41(17)
C6 C11 C33 C5 -56.17(18)
C16 C17 C33 C11 122.59(16)
C12 C17 C33 C11 -55.81(16)
C16 C17 C33 C5 -123.86(16)
C12 C17 C33 C5 57.74(16)
C4 C5 C33 C11 53.24(18)
C25 C5 C33 C11 -130.42(15)
C4 C5 C33 C17 -58.49(16)
C25 C5 C33 C17 117.84(15)
C39 C34 S2 C35 -121.12(12)
C45 C34 S2 C35 113.88(12)
C37 C34 S2 C35 -2.61(11)
C34 S2 C35 C36 1.93(13)
C34 S2 C35 C51 178.99(13)
C51 C35 C36 C37 -177.20(15)
S2 C35 C36 C37 -0.49(19)
C35 C36 C37 C38 -178.72(17)
C35 C36 C37 C34 -1.6(2)
C39 C34 C37 C38 -54.81(17)
C45 C34 C37 C38 57.98(17)
S2 C34 C37 C38 -179.43(12)
C39 C34 C37 C36 127.47(14)
C45 C34 C37 C36 -119.74(14)
S2 C34 C37 C36 2.84(16)
C36 C37 C38 C58 -2.4(3)
C34 C37 C38 C58 -179.47(14)
C36 C37 C38 C66 174.96(16)
C34 C37 C38 C66 -2.09(19)
C45 C34 C39 C40 126.34(17)
C37 C34 C39 C40 -121.54(17)
S2 C34 C39 C40 -2.8(2)
C45 C34 C39 C44 -56.45(16)
C37 C34 C39 C44 55.67(17)
S2 C34 C39 C44 174.36(11)
C44 C39 C40 C41 2.1(2)
C34 C39 C40 C41 179.13(15)
C39 C40 C41 C42 0.8(3)
C40 C41 C42 C43 -1.9(3)
C41 C42 C43 C44 0.1(2)
C42 C43 C44 C39 2.9(2)
C42 C43 C44 C66 -177.71(15)
C40 C39 C44 C43 -4.0(2)
C34 C39 C44 C43 178.54(14)
C40 C39 C44 C66 176.48(14)
C34 C39 C44 C66 -0.97(19)
C39 C34 C45 C46 -124.78(16)
C37 C34 C45 C46 122.40(16)
S2 C34 C45 C46 5.1(2)
C39 C34 C45 C50 57.24(15)
C37 C34 C45 C50 -55.58(15)
S2 C34 C45 C50 -172.84(10)
C50 C45 C46 C47 -0.1(2)
C34 C45 C46 C47 -177.97(14)
C45 C46 C47 C48 -0.3(2)
C46 C47 C48 C49 0.7(2)
C47 C48 C49 C50 -0.8(2)
C48 C49 C50 C45 0.3(2)
C48 C49 C50 C66 178.69(14)
C46 C45 C50 C49 0.1(2)
C34 C45 C50 C49 178.28(13)
C46 C45 C50 C66 -178.45(14)
C34 C45 C50 C66 -0.28(17)
C36 C35 C51 C56 12.4(3)
S2 C35 C51 C56 -164.16(12)
C36 C35 C51 C52 -170.32(16)
S2 C35 C51 C52 13.1(2)
C56 C51 C52 C53 3.1(2)
C35 C51 C52 C53 -174.26(15)
C51 C52 C53 C54 0.3(2)
C52 C53 C54 C55 -3.8(2)
C52 C53 C54 C57 172.70(15)
C53 C54 C55 C56 4.0(2)
C57 C54 C55 C56 -172.61(15)
C54 C55 C56 C51 -0.5(2)
C52 C51 C56 C55 -2.9(2)
C35 C51 C56 C55 174.39(15)
C53 C54 C57 N3 -99(3)
C55 C54 C57 N3 78(3)
C37 C38 C58 C63 -30.2(2)
C66 C38 C58 C63 152.63(15)
C37 C38 C58 C59 148.15(16)
C66 C38 C58 C59 -29.0(2)
C63 C58 C59 C60 1.4(2)
C38 C58 C59 C60 -177.03(14)
C58 C59 C60 C61 -1.1(2)
C59 C60 C61 N4 -177.34(15)
C59 C60 C61 C62 0.4(2)
N4 C61 C62 C63 177.70(15)
C60 C61 C62 C63 0.0(2)
C61 C62 C63 C58 0.4(2)
C59 C58 C63 C62 -1.1(2)
C38 C58 C63 C62 177.36(14)
C60 C61 N4 C65 -165.93(15)
C62 C61 N4 C65 16.4(2)
C60 C61 N4 C64 -10.6(2)
C62 C61 N4 C64 171.76(15)
C49 C50 C66 C44 125.21(16)
C45 C50 C66 C44 -56.35(16)
C49 C50 C66 C38 -121.91(16)
C45 C50 C66 C38 56.53(16)
C43 C44 C66 C50 -122.14(17)
C39 C44 C66 C50 57.34(17)
C43 C44 C66 C38 124.70(16)
C39 C44 C66 C38 -55.82(17)
C37 C38 C66 C50 -55.01(17)
C58 C38 C66 C50 122.56(15)
C37 C38 C66 C44 57.31(17)
C58 C38 C66 C44 -125.12(15)

loop_
_cod_changelog_entry_id
_cod_changelog_entry_author
_cod_changelog_entry_date
_cod_changelog_entry_text
1 'Vaitkus, Antanas' 2022-06-28T16:45:00+03:00
;
 Removed the '_chemical_name_systematic' data item that had an incorrect value.
;
